data_4512700
loop_
_publ_author_name
'Aoyagi, Noboru'
'Shinha, Yusuke'
'Ikeda-Ohno, Atsushi'
'Haga, Yoshinori'
'Shimojo, Kojiro'
'Brooks, Neil R.'
'Izuoka, Akira'
'Naganawa, Hirochika'
'Kimura, Takaumi'
'Binnemans, Koen'

_publ_section_title
;
 Photophysical Property ofcatena-Bis(thiocyanato)aurate(I) Complexes in
 Ionic Liquids
;
_journal_issue 3
_journal_name_full 'Crystal Growth &amp; Design'
_journal_page_first 1422
_journal_paper_doi 10.1021/cg501792m
_journal_volume 15
_journal_year 2015
_chemical_formula_sum 'C7 H9 Au N4 S2'
_chemical_formula_weight 410.27
_chemical_name_systematic
;

 ?

;
_space_group_IT_number 2
_symmetry_cell_setting triclinic
_symmetry_space_group_name_Hall '-P 1'
_symmetry_space_group_name_H-M 'P -1'
_atom_sites_solution_hydrogens geom
_atom_sites_solution_primary direct
_atom_sites_solution_secondary difmap
_audit_creation_method SHELXL-97
_cell_angle_alpha 77.949(3)
_cell_angle_beta 82.181(2)
_cell_angle_gamma 89.668(3)
_cell_formula_units_Z 2
_cell_length_a 6.3317(6)
_cell_length_b 8.1709(8)
_cell_length_c 11.3131(9)
_cell_measurement_reflns_used 5612
_cell_measurement_temperature 100(2)
_cell_volume 566.92(9)
_computing_molecular_graphics 'Yadokari-XG 2009 (Wakita Nemoto et al., 2009)'
_computing_publication_material
;Yadokari-XG 2009 (Wakita,Nemoto et al., 2009)

;
_computing_structure_refinement 'SHELXL-97 (Sheldrick, 1997)'
_diffrn_ambient_temperature 100(2)
_diffrn_measured_fraction_theta_full 0.996
_diffrn_measured_fraction_theta_max 0.996
_diffrn_measurement_device_type 'R-AXIS RAPID'
_diffrn_radiation_monochromator graphite
_diffrn_radiation_source MoKa
_diffrn_radiation_type MoK\a
_diffrn_radiation_wavelength 0.71075
_diffrn_reflns_av_R_equivalents 0.0891
_diffrn_reflns_av_sigmaI/netI 0.1217
_diffrn_reflns_limit_h_max 7
_diffrn_reflns_limit_h_min -7
_diffrn_reflns_limit_k_max 9
_diffrn_reflns_limit_k_min -9
_diffrn_reflns_limit_l_max 13
_diffrn_reflns_limit_l_min -13
_diffrn_reflns_number 4571
_diffrn_reflns_theta_full 25.35
_diffrn_reflns_theta_max 25.35
_diffrn_reflns_theta_min 3.25
_exptl_absorpt_coefficient_mu 13.310
_exptl_absorpt_correction_T_max 1.0000
_exptl_absorpt_correction_T_min 0.4045
_exptl_absorpt_correction_type numerical
_exptl_crystal_colour colorless
_exptl_crystal_density_diffrn 2.403
_exptl_crystal_density_method 'not measured'
_exptl_crystal_description platelet
_exptl_crystal_F_000 380
_exptl_crystal_size_max 0.40
_exptl_crystal_size_mid 0.20
_exptl_crystal_size_min 0.05
_refine_diff_density_max 2.383
_refine_diff_density_min -3.195
_refine_diff_density_rms 0.419
_refine_ls_extinction_method none
_refine_ls_goodness_of_fit_ref 0.890
_refine_ls_matrix_type full
_refine_ls_number_parameters 117
_refine_ls_number_reflns 2071
_refine_ls_number_restraints 0
_refine_ls_restrained_S_all 0.890
_refine_ls_R_factor_all 0.0933
_refine_ls_R_factor_gt 0.0534
_refine_ls_shift/su_max 0.000
_refine_ls_shift/su_mean 0.000
_refine_ls_structure_factor_coef Fsqd
_refine_ls_weighting_details 'calc w=1/[\s^2^(Fo^2^)+(0.1000P)^2^+0.0000P] where P=(Fo^2^+2Fc^2^)/3'
_refine_ls_weighting_scheme calc
_refine_ls_wR_factor_gt 0.1271
_refine_ls_wR_factor_ref 0.1687
_reflns_number_gt 1254
_reflns_number_total 2071
_reflns_threshold_expression >2sigma(I)
_cod_data_source_file cg501792m_si_002.cif
_cod_data_source_block ON
_cod_depositor_comments 'Adding full bibliography for 4512699--4512700.cif.'
_cod_database_code 4512700

loop_
_symmetry_equiv_pos_as_xyz
'x, y, z'
'-x, -y, -z'

loop_
_atom_site_label
_atom_site_type_symbol
_atom_site_fract_x
_atom_site_fract_y
_atom_site_fract_z
_atom_site_U_iso_or_equiv
_atom_site_adp_type
_atom_site_occupancy
_atom_site_symmetry_multiplicity
_atom_site_calc_flag
_atom_site_refinement_flags
Au1 Au 0.5000 0.0000 0.5000 0.0218(3) Uani 1 2 d S
Au2 Au 0.0000 0.0000 0.5000 0.0187(2) Uani 1 2 d S
S5 S 0.0282(6) -0.2809(5) 0.5049(4) 0.0246(9) Uani 1 1 d .
N4 N 0.354(2) 0.3490(16) 0.7825(11) 0.021(3) Uiso 1 1 d .
N3 N 0.136(2) 0.2661(16) 0.9467(11) 0.022(3) Uani 1 1 d .
C6 C 0.163(2) 0.2828(18) 0.8268(13) 0.019(3) Uani 1 1 d .
H1 H 0.0616 0.2522 0.7802 0.023 Uiso 1 1 calc R
C8 C 0.317(2) 0.319(2) 0.9826(13) 0.023(4) Uani 1 1 d .
H2 H 0.3413 0.3158 1.0640 0.027 Uiso 1 1 calc R
C10 C 0.438(3) 0.398(2) 0.6539(13) 0.027(4) Uani 1 1 d .
H3 H 0.5332 0.3116 0.6306 0.041 Uiso 1 1 calc R
H4 H 0.5181 0.5045 0.6392 0.041 Uiso 1 1 calc R
H5 H 0.3201 0.4113 0.6053 0.041 Uiso 1 1 calc R
C7 C 0.456(3) 0.377(2) 0.8791(14) 0.027(4) Uani 1 1 d .
H6 H 0.5938 0.4262 0.8738 0.032 Uiso 1 1 calc R
C9 C -0.062(2) 0.203(2) 1.0318(12) 0.023(4) Uani 1 1 d .
H7 H -0.1464 0.2983 1.0495 0.034 Uiso 1 1 calc R
H8 H -0.0230 0.1363 1.1079 0.034 Uiso 1 1 calc R
H9 H -0.1463 0.1335 0.9939 0.034 Uiso 1 1 calc R
N6 N -0.096(2) -0.4193(18) 0.7562(12) 0.029(3) Uiso 1 1 d .
C11 C -0.042(3) -0.358(2) 0.6537(14) 0.030(4) Uani 1 1 d .
S6 S 0.5702(7) 0.0969(6) 0.2906(4) 0.0313(10) Uani 1 1 d .
N1 N 0.246(2) -0.0687(19) 0.2119(13) 0.034(3) Uiso 1 1 d .
C1 C 0.374(3) 0.000(2) 0.2459(13) 0.024(4) Uani 1 1 d .

loop_
_atom_site_aniso_label
_atom_site_aniso_U_11
_atom_site_aniso_U_22
_atom_site_aniso_U_33
_atom_site_aniso_U_23
_atom_site_aniso_U_13
_atom_site_aniso_U_12
Au1 0.0207(5) 0.0237(5) 0.0228(5) -0.0074(4) -0.0052(4) -0.0031(4)
Au2 0.0195(4) 0.0156(5) 0.0209(4) -0.0033(3) -0.0033(3) -0.0035(3)
S5 0.029(2) 0.0142(19) 0.032(2) -0.0091(16) -0.0017(18) -0.0005(16)
N3 0.022(7) 0.018(7) 0.020(6) 0.001(5) 0.009(6) -0.005(6)
C6 0.016(7) 0.011(7) 0.030(8) -0.005(6) 0.002(7) -0.006(6)
C8 0.030(8) 0.022(8) 0.017(7) -0.005(6) -0.007(7) -0.002(7)
C10 0.029(9) 0.024(9) 0.022(8) 0.006(7) 0.001(7) -0.003(7)
C7 0.035(9) 0.021(9) 0.029(9) -0.010(7) -0.009(8) 0.002(7)
C9 0.025(8) 0.027(9) 0.012(7) 0.006(6) -0.005(6) -0.005(7)
C11 0.030(9) 0.032(10) 0.022(8) -0.003(7) 0.015(7) -0.007(8)
S6 0.028(2) 0.037(3) 0.028(2) -0.0048(18) -0.0061(18) -0.0122(19)
C1 0.028(9) 0.022(9) 0.018(8) -0.005(6) 0.013(7) -0.003(7)

loop_
_atom_type_symbol
_atom_type_description
_atom_type_scat_dispersion_real
_atom_type_scat_dispersion_imag
_atom_type_scat_source
C C 0.0033 0.0016 'International Tables Vol C Tables 4.2.6.8 and 6.1.1.4'
H H 0.0000 0.0000 'International Tables Vol C Tables 4.2.6.8 and 6.1.1.4'
Au Au -2.0133 8.8022 'International Tables Vol C Tables 4.2.6.8 and 6.1.1.4'
N N 0.0061 0.0033 'International Tables Vol C Tables 4.2.6.8 and 6.1.1.4'
S S 0.1246 0.1234 'International Tables Vol C Tables 4.2.6.8 and 6.1.1.4'

loop_
_geom_angle_atom_site_label_1
_geom_angle_atom_site_label_2
_geom_angle_atom_site_label_3
_geom_angle
_geom_angle_site_symmetry_1
_geom_angle_site_symmetry_3
S6 Au1 S6 179.999(1) . 2_656
S6 Au1 Au2 93.14(10) . .
S6 Au1 Au2 86.86(10) 2_656 .
S6 Au1 Au2 86.85(10) . 1_655
S6 Au1 Au2 93.14(10) 2_656 1_655
Au2 Au1 Au2 180.0 . 1_655
S5 Au2 S5 180.000(1) . 2_556
S5 Au2 Au1 94.32(10) . 1_455
S5 Au2 Au1 85.68(10) 2_556 1_455
S5 Au2 Au1 85.68(10) . .
S5 Au2 Au1 94.32(10) 2_556 .
Au1 Au2 Au1 180.0 1_455 .
C11 S5 Au2 100.2(7) . .
C6 N4 C7 108.8(13) . .
C6 N4 C10 125.5(13) . .
C7 N4 C10 125.5(13) . .
C6 N3 C8 109.5(12) . .
C6 N3 C9 126.3(13) . .
C8 N3 C9 124.2(12) . .
N4 C6 N3 108.8(13) . .
N4 C6 H1 125.6 . .
N3 C6 H1 125.6 . .
C7 C8 N3 107.1(13) . .
C7 C8 H2 126.5 . .
N3 C8 H2 126.5 . .
N4 C10 H3 109.5 . .
N4 C10 H4 109.5 . .
H3 C10 H4 109.5 . .
N4 C10 H5 109.5 . .
H3 C10 H5 109.5 . .
H4 C10 H5 109.5 . .
C8 C7 N4 105.7(14) . .
C8 C7 H6 127.2 . .
N4 C7 H6 127.2 . .
N3 C9 H7 109.5 . .
N3 C9 H8 109.5 . .
H7 C9 H8 109.5 . .
N3 C9 H9 109.5 . .
H7 C9 H9 109.5 . .
H8 C9 H9 109.5 . .
N6 C11 S5 176.1(17) . .
C1 S6 Au1 100.3(5) . .
N1 C1 S6 177.1(15) . .

loop_
_geom_bond_atom_site_label_1
_geom_bond_atom_site_label_2
_geom_bond_distance
_geom_bond_site_symmetry_2
Au1 S6 2.317(4) .
Au1 S6 2.317(4) 2_656
Au1 Au2 3.1659(3) .
Au1 Au2 3.1659(3) 1_655
Au2 S5 2.291(4) .
Au2 S5 2.291(4) 2_556
Au2 Au1 3.1658(3) 1_455
S5 C11 1.669(15) .
N4 C6 1.319(19) .
N4 C7 1.401(19) .
N4 C10 1.452(18) .
N3 C6 1.321(19) .
N3 C8 1.37(2) .
N3 C9 1.494(18) .
C6 H1 0.9500 .
C8 C7 1.37(2) .
C8 H2 0.9500 .
C10 H3 0.9800 .
C10 H4 0.9800 .
C10 H5 0.9800 .
C7 H6 0.9500 .
C9 H7 0.9800 .
C9 H8 0.9800 .
C9 H9 0.9800 .
N6 C11 1.17(2) .
S6 C1 1.668(17) .
N1 C1 1.14(2) .

loop_
_geom_torsion_atom_site_label_1
_geom_torsion_atom_site_label_2
_geom_torsion_atom_site_label_3
_geom_torsion_atom_site_label_4
_geom_torsion
_geom_torsion_site_symmetry_1
_geom_torsion_site_symmetry_4
S6 Au1 Au2 S5 98.76(16) . .
S6 Au1 Au2 S5 -81.24(16) 2_656 .
Au2 Au1 Au2 S5 104.39(10) 1_655 .
S6 Au1 Au2 S5 -81.24(16) . 2_556
S6 Au1 Au2 S5 98.76(16) 2_656 2_556
Au2 Au1 Au2 S5 -75.61(10) 1_655 2_556
S6 Au1 Au2 Au1 -5.63(12) . 1_455
S6 Au1 Au2 Au1 174.37(12) 2_656 1_455
Au2 Au1 Au2 Au1 0.0 1_655 1_455
S5 Au2 S5 C11 48(19) 2_556 .
Au1 Au2 S5 C11 -81.5(6) 1_455 .
Au1 Au2 S5 C11 98.5(6) . .
C7 N4 C6 N3 -0.1(16) . .
C10 N4 C6 N3 -175.2(13) . .
C8 N3 C6 N4 -1.6(17) . .
C9 N3 C6 N4 177.2(13) . .
C6 N3 C8 C7 2.8(18) . .
C9 N3 C8 C7 -176.1(13) . .
N3 C8 C7 N4 -2.7(17) . .
C6 N4 C7 C8 1.8(16) . .
C10 N4 C7 C8 176.9(13) . .
Au2 S5 C11 N6 148(23) . .
S6 Au1 S6 C1 -156(16) 2_656 .
Au2 Au1 S6 C1 -35.5(6) . .
Au2 Au1 S6 C1 144.5(6) 1_655 .
Au1 S6 C1 N1 -130(31) . .
